data_4003174
loop_
_publ_author_name
'Khatua, Sajal'
'Goswami, Soumyabrata'
'Biswas, Soumava'
'Tomar, Kapil'
'Jena, Himanshu Sekhar'
'Konar, Sanjit'

_publ_section_title
;
 Stable Multiresponsive Luminescent MOF for Colorimetric Detection of
 Small Molecules in Selective and Reversible Manner
;
_journal_issue 15
_journal_name_full 'Chemistry of Materials'
_journal_page_first 5349
_journal_paper_doi 10.1021/acs.chemmater.5b01773
_journal_volume 27
_journal_year 2015
_chemical_formula_moiety '2(C22 H17 Cu I N3 O), C6 H4 Br'
_chemical_formula_sum 'C50 H38 Br Cu2 I2 N6 O2'
_chemical_formula_weight 1215.66
_space_group_IT_number 15
_space_group_name_Hall '-C 2yc'
_space_group_name_H-M_alt 'C 1 2/c 1'
_symmetry_cell_setting monoclinic
_symmetry_space_group_name_Hall '-C 2yc'
_symmetry_space_group_name_H-M 'C 1 2/c 1'
_atom_sites_solution_hydrogens geom
_atom_sites_solution_primary direct
_atom_sites_solution_secondary difmap
_audit_creation_method SHELXL-97
_cell_angle_alpha 90.00
_cell_angle_beta 112.522(2)
_cell_angle_gamma 90.00
_cell_formula_units_Z 4
_cell_length_a 23.8814(10)
_cell_length_b 12.9205(5)
_cell_length_c 17.5755(7)
_cell_measurement_reflns_used 115
_cell_measurement_temperature 130(2)
_cell_measurement_theta_max 27.43
_cell_measurement_theta_min 2.45
_cell_volume 5009.5(4)
_computing_cell_refinement 'Bruker Kappa Apex'
_computing_data_collection 'Bruker Kappa Apex'
_computing_data_reduction 'Bruker SAINT'
_computing_molecular_graphics 'Bruker SHELXTL'
_computing_publication_material 'Bruker SHELXTL'
_computing_structure_refinement 'SHELXL-97 (Sheldrick, 2008)'
_computing_structure_solution 'SHELXS-97 (Sheldrick, 2008)'
_diffrn_ambient_temperature 130(2)
_diffrn_measured_fraction_theta_full 0.997
_diffrn_measured_fraction_theta_max 0.997
_diffrn_measurement_device_type 'CCD area detector'
_diffrn_measurement_method 'phi omega scans'
_diffrn_radiation_monochromator graphite
_diffrn_radiation_source 'fine-focus sealed tube'
_diffrn_radiation_type MoK\a
_diffrn_radiation_wavelength 0.71073
_diffrn_reflns_av_R_equivalents 0.0353
_diffrn_reflns_av_sigmaI/netI 0.0440
_diffrn_reflns_limit_h_max 28
_diffrn_reflns_limit_h_min -28
_diffrn_reflns_limit_k_max 11
_diffrn_reflns_limit_k_min -15
_diffrn_reflns_limit_l_max 15
_diffrn_reflns_limit_l_min -20
_diffrn_reflns_number 15113
_diffrn_reflns_theta_full 24.99
_diffrn_reflns_theta_max 24.99
_diffrn_reflns_theta_min 1.83
_exptl_absorpt_coefficient_mu 2.923
_exptl_absorpt_correction_T_max 0.664
_exptl_absorpt_correction_T_min 0.597
_exptl_absorpt_correction_type multi-scan
_exptl_absorpt_process_details '(SADABS; Bruker, 2000)'
_exptl_crystal_colour brown
_exptl_crystal_density_diffrn 1.612
_exptl_crystal_density_method 'not measured'
_exptl_crystal_description block
_exptl_crystal_F_000 2380
_exptl_crystal_size_max 0.21
_exptl_crystal_size_mid 0.18
_exptl_crystal_size_min 0.15
_refine_diff_density_max 3.867
_refine_diff_density_min -1.788
_refine_diff_density_rms 0.264
_refine_ls_extinction_method none
_refine_ls_goodness_of_fit_ref 1.136
_refine_ls_hydrogen_treatment mixed
_refine_ls_matrix_type full
_refine_ls_number_parameters 303
_refine_ls_number_reflns 4400
_refine_ls_number_restraints 88
_refine_ls_restrained_S_all 1.130
_refine_ls_R_factor_all 0.0895
_refine_ls_R_factor_gt 0.0748
_refine_ls_shift/su_max 0.368
_refine_ls_shift/su_mean 0.002
_refine_ls_structure_factor_coef Fsqd
_refine_ls_weighting_details 'calc w=1/[\s^2^(Fo^2^)+(0.1324P)^2^+78.2016P] where P=(Fo^2^+2Fc^2^)/3'
_refine_ls_weighting_scheme calc
_refine_ls_wR_factor_gt 0.2224
_refine_ls_wR_factor_ref 0.2346
_reflns_number_gt 3544
_reflns_number_total 4400
_reflns_threshold_expression >2sigma(I)
_cod_data_source_file cm5b01773_si_013.cif
_cod_data_source_block complex_1g
_cod_original_cell_volume 5009.5(3)
_cod_original_sg_symbol_H-M 'C 2/c'
_cod_database_code 4003174

loop_
_symmetry_equiv_pos_as_xyz
'x, y, z'
'-x, y, -z+1/2'
'x+1/2, y+1/2, z'
'-x+1/2, y+1/2, -z+1/2'
'-x, -y, -z'
'x, -y, z-1/2'
'-x+1/2, -y+1/2, -z'
'x+1/2, -y+1/2, z-1/2'

loop_
_atom_site_label
_atom_site_type_symbol
_atom_site_fract_x
_atom_site_fract_y
_atom_site_fract_z
_atom_site_U_iso_or_equiv
_atom_site_adp_type
_atom_site_occupancy
_atom_site_symmetry_multiplicity
_atom_site_calc_flag
_atom_site_refinement_flags
C34 C 0.4896(7) 0.4898(17) 0.8329(14) 0.27(3) Uani 0.50 1 d PGU
C35 C 0.4763(9) 0.5884(14) 0.8527(16) 0.093(6) Uani 0.50 1 d PGU
H35 H 0.4992 0.6448 0.8487 0.111 Uiso 0.50 1 calc PR
C36 C 0.4286(7) 0.6028(8) 0.8786(13) 0.25(5) Uani 0.50 1 d PGU
H36 H 0.4197 0.6688 0.8919 0.304 Uiso 0.50 1 calc PR
C37 C 0.3944(4) 0.5186(6) 0.8847(6) -0.0112(18) Uani 0.50 1 d PGU
C38 C 0.4078(7) 0.4200(7) 0.8649(11) 0.89(7) Uani 0.50 1 d PGU
H38 H 0.3848 0.3636 0.8690 1.064 Uiso 0.50 1 calc PR
C39 C 0.4554(8) 0.4056(12) 0.8390(14) 0.087(5) Uani 0.50 1 d PGU
H39 H 0.4643 0.3396 0.8258 0.104 Uiso 0.50 1 calc PR
Cu1 Cu 0.00155(5) 0.44999(9) 0.06548(7) 0.0298(3) Uani 1 1 d U
I1 I -0.04589(3) 0.63776(5) 0.03662(4) 0.0346(3) Uani 1 1 d U
Br1 Br 0.5000 0.5023(3) 0.7500 0.1326(14) Uani 1 2 d SU
O1 O 0.2953(4) 0.8720(6) 0.7769(5) 0.053(2) Uani 1 1 d U
N1 N 0.0700(3) 0.4500(6) 0.1786(5) 0.0317(17) Uani 1 1 d U
N2 N 0.2548(3) 0.3873(6) 0.4359(4) 0.0277(16) Uani 1 1 d U
N3 N 0.4305(4) 0.1456(6) 0.5533(5) 0.0306(17) Uani 1 1 d U
C4 C 0.2459(7) 0.9371(11) 0.7711(9) 0.065(4) Uani 1 1 d U
H4A H 0.2362 0.9812 0.7237 0.098 Uiso 1 1 calc R
H4B H 0.2568 0.9788 0.8198 0.098 Uiso 1 1 calc R
H4C H 0.2113 0.8954 0.7656 0.098 Uiso 1 1 calc R
C5 C 0.2314(5) 0.7816(8) 0.6549(6) 0.038(2) Uani 1 1 d U
H5 H 0.1978 0.8214 0.6503 0.046 Uiso 1 1 calc R
C6 C 0.2270(4) 0.7023(7) 0.5974(6) 0.034(2) Uani 1 1 d U
H6 H 0.1897 0.6909 0.5548 0.040 Uiso 1 1 calc R
C7 C 0.2751(4) 0.6414(7) 0.6016(6) 0.0283(19) Uani 1 1 d U
C8 C 0.3371(5) 0.7411(8) 0.7221(7) 0.049(3) Uani 1 1 d U
H8 H 0.3749 0.7557 0.7628 0.059 Uiso 1 1 calc R
C9 C 0.2866(5) 0.7983(8) 0.7178(6) 0.037(2) Uani 1 1 d U
C10 C 0.3314(5) 0.6630(8) 0.6661(7) 0.046(3) Uani 1 1 d U
H10 H 0.3652 0.6237 0.6709 0.056 Uiso 1 1 calc R
C11 C 0.2688(4) 0.5563(7) 0.5441(6) 0.0278(18) Uani 1 1 d U
C12 C 0.2207(4) 0.5510(7) 0.4685(6) 0.0281(19) Uani 1 1 d U
H12 H 0.1920 0.6038 0.4525 0.034 Uiso 1 1 calc R
C13 C 0.2150(4) 0.4662(7) 0.4161(5) 0.0251(17) Uani 1 1 d U
C14 C 0.3010(4) 0.3915(7) 0.5075(6) 0.0251(17) Uani 1 1 d U
C15 C 0.3409(4) 0.2312(8) 0.4672(6) 0.040(2) Uani 1 1 d U
H15 H 0.3094 0.2347 0.4157 0.048 Uiso 1 1 calc R
C16 C 0.3453(4) 0.3040(7) 0.5267(6) 0.0286(19) Uani 1 1 d U
C17 C 0.3927(5) 0.2933(9) 0.6009(7) 0.051(3) Uani 1 1 d U
H17 H 0.3975 0.3400 0.6432 0.062 Uiso 1 1 calc R
C18 C 0.4328(5) 0.2142(9) 0.6128(7) 0.057(4) Uani 1 1 d U
H18 H 0.4636 0.2068 0.6647 0.068 Uiso 1 1 calc R
C19 C 0.3836(4) 0.1530(8) 0.4846(6) 0.038(2) Uani 1 1 d U
H19 H 0.3784 0.1026 0.4447 0.045 Uiso 1 1 calc R
C20 C 0.1635(4) 0.4595(7) 0.3338(5) 0.0275(18) Uani 1 1 d U
C21 C 0.1642(4) 0.3871(7) 0.2763(6) 0.033(2) Uani 1 1 d U
H21 H 0.1959 0.3400 0.2888 0.039 Uiso 1 1 calc R
C22 C 0.0699(4) 0.5184(9) 0.2341(6) 0.041(2) Uani 1 1 d U
H22 H 0.0376 0.5647 0.2198 0.049 Uiso 1 1 calc R
C23 C 0.1142(4) 0.5257(9) 0.3119(6) 0.037(2) Uani 1 1 d U
H23 H 0.1111 0.5743 0.3492 0.044 Uiso 1 1 calc R
C24 C 0.1173(4) 0.3854(8) 0.2003(6) 0.038(2) Uani 1 1 d U
H24 H 0.1186 0.3368 0.1620 0.045 Uiso 1 1 calc R
C31 C 0.3095(4) 0.4726(7) 0.5632(6) 0.0276(19) Uani 1 1 d U
H31 H 0.3424 0.4713 0.6134 0.033 Uiso 1 1 calc R

loop_
_atom_site_aniso_label
_atom_site_aniso_U_11
_atom_site_aniso_U_22
_atom_site_aniso_U_33
_atom_site_aniso_U_23
_atom_site_aniso_U_13
_atom_site_aniso_U_12
C34 0.37(6) 0.25(3) 0.31(4) -0.28(3) 0.28(6) -0.19(3)
C35 0.037(13) 0.119(17) 0.11(2) 0.055(13) 0.013(13) -0.028(15)
C36 0.21(5) 0.070(19) 0.61(15) 0.00(5) 0.30(8) -0.06(3)
C37 -0.011(4) -0.017(4) -0.011(4) 0.004(3) -0.009(4) 0.002(3)
C38 1.70(12) 0.020(11) 2.00(16) -0.10(4) 1.88(14) -0.08(4)
C39 0.040(12) 0.096(15) 0.090(18) -0.054(12) -0.013(10) 0.042(11)
Cu1 0.0240(6) 0.0283(6) 0.0282(6) 0.0002(5) 0.0001(5) -0.0044(4)
I1 0.0342(4) 0.0295(4) 0.0371(4) 0.0004(3) 0.0104(3) 0.0056(2)
Br1 0.130(3) 0.104(2) 0.097(2) 0.000 -0.0318(19) 0.000
O1 0.086(6) 0.039(4) 0.031(4) -0.012(3) 0.020(4) -0.008(4)
N1 0.025(4) 0.038(5) 0.025(4) -0.004(3) 0.002(3) 0.000(3)
N2 0.026(3) 0.030(4) 0.022(4) -0.003(3) 0.003(3) 0.001(3)
N3 0.033(4) 0.031(4) 0.024(4) -0.005(3) 0.006(3) 0.004(3)
C4 0.081(8) 0.061(8) 0.074(9) -0.040(7) 0.052(8) -0.029(6)
C5 0.040(5) 0.039(6) 0.042(5) -0.009(4) 0.023(4) -0.005(4)
C6 0.029(4) 0.030(5) 0.039(5) -0.006(4) 0.009(4) -0.003(4)
C7 0.033(4) 0.020(4) 0.025(4) 0.003(3) 0.004(4) 0.000(3)
C8 0.053(6) 0.034(6) 0.036(6) -0.005(4) -0.010(5) 0.000(4)
C9 0.064(6) 0.027(5) 0.021(4) 0.002(4) 0.016(4) -0.004(4)
C10 0.044(5) 0.032(6) 0.041(6) -0.006(4) -0.009(4) 0.010(4)
C11 0.027(4) 0.024(4) 0.028(4) -0.001(3) 0.006(3) 0.000(3)
C12 0.028(4) 0.023(4) 0.028(4) 0.002(3) 0.004(3) 0.006(3)
C13 0.022(4) 0.028(4) 0.025(4) 0.002(3) 0.008(3) 0.002(3)
C14 0.023(4) 0.020(4) 0.030(4) 0.005(3) 0.008(3) 0.003(3)
C15 0.031(5) 0.034(5) 0.036(5) -0.011(4) -0.009(4) 0.011(4)
C16 0.032(4) 0.024(5) 0.027(4) 0.000(3) 0.009(3) 0.008(3)
C17 0.059(7) 0.045(6) 0.029(5) -0.014(5) -0.006(4) 0.024(5)
C18 0.058(7) 0.046(7) 0.040(6) -0.020(5) -0.012(5) 0.030(5)
C19 0.026(5) 0.042(6) 0.036(5) -0.015(4) 0.002(4) 0.007(4)
C20 0.023(4) 0.030(5) 0.025(4) -0.001(3) 0.005(3) 0.004(3)
C21 0.030(4) 0.025(5) 0.031(5) -0.004(4) -0.001(4) 0.002(4)
C22 0.023(4) 0.056(7) 0.036(5) -0.008(5) 0.004(4) 0.006(4)
C23 0.023(4) 0.052(6) 0.030(5) -0.012(4) 0.004(3) 0.008(4)
C24 0.039(5) 0.030(5) 0.028(5) -0.009(4) -0.005(4) 0.004(4)
C31 0.027(4) 0.026(4) 0.025(4) -0.002(3) 0.004(3) 0.007(3)

loop_
_atom_type_symbol
_atom_type_description
_atom_type_scat_dispersion_real
_atom_type_scat_dispersion_imag
_atom_type_scat_source
C C 0.0033 0.0016 'International Tables Vol C Tables 4.2.6.8 and 6.1.1.4'
H H 0.0000 0.0000 'International Tables Vol C Tables 4.2.6.8 and 6.1.1.4'
N N 0.0061 0.0033 'International Tables Vol C Tables 4.2.6.8 and 6.1.1.4'
O O 0.0106 0.0060 'International Tables Vol C Tables 4.2.6.8 and 6.1.1.4'
Cu Cu 0.3201 1.2651 'International Tables Vol C Tables 4.2.6.8 and 6.1.1.4'
Br Br -0.2901 2.4595 'International Tables Vol C Tables 4.2.6.8 and 6.1.1.4'
I I -0.4742 1.8119 'International Tables Vol C Tables 4.2.6.8 and 6.1.1.4'

loop_
_geom_angle_atom_site_label_1
_geom_angle_atom_site_label_2
_geom_angle_atom_site_label_3
_geom_angle
_geom_angle_site_symmetry_1
_geom_angle_site_symmetry_3
C35 C34 C39 120.0 . .
C35 C34 Br1 105.7(13) . .
C39 C34 Br1 117.2(12) . .
C36 C35 C34 120.0 . .
C36 C35 H35 120.0 . .
C34 C35 H35 120.0 . .
C37 C36 C35 120.0 . .
C37 C36 H36 120.0 . .
C35 C36 H36 120.0 . .
C36 C37 C38 120.0 . .
C39 C38 C37 120.0 . .
C39 C38 H38 120.0 . .
C37 C38 H38 120.0 . .
C38 C39 C34 120.0 . .
C38 C39 H39 120.0 . .
C34 C39 H39 120.0 . .
N1 Cu1 N3 115.3(3) . 8_455
N1 Cu1 Cu1 127.0(2) . 5_565
N3 Cu1 Cu1 117.7(2) 8_455 5_565
N1 Cu1 I1 108.2(2) . .
N3 Cu1 I1 104.9(2) 8_455 .
Cu1 Cu1 I1 60.80(5) 5_565 .
N1 Cu1 I1 106.3(2) . 5_565
N3 Cu1 I1 101.6(2) 8_455 5_565
Cu1 Cu1 I1 60.11(5) 5_565 5_565
I1 Cu1 I1 120.90(4) . 5_565
Cu1 I1 Cu1 59.09(4) . 5_565
C34 Br1 C34 168.2(16) . 2_656
C34 Br1 C35 157.1(18) . 2_656
C34 Br1 C35 34.4(6) 2_656 2_656
C9 O1 C4 118.5(10) . .
C22 N1 C24 116.7(8) . .
C22 N1 Cu1 119.6(6) . .
C24 N1 Cu1 123.6(6) . .
C14 N2 C13 117.7(8) . .
C19 N3 C18 115.9(8) . .
C19 N3 Cu1 121.8(6) . 8_556
C18 N3 Cu1 121.8(7) . 8_556
O1 C4 H4A 109.5 . .
O1 C4 H4B 109.5 . .
H4A C4 H4B 109.5 . .
O1 C4 H4C 109.5 . .
H4A C4 H4C 109.5 . .
H4B C4 H4C 109.5 . .
C9 C5 C6 118.4(10) . .
C9 C5 H5 120.8 . .
C6 C5 H5 120.8 . .
C7 C6 C5 123.0(9) . .
C7 C6 H6 118.5 . .
C5 C6 H6 118.5 . .
C6 C7 C10 116.7(9) . .
C6 C7 C11 122.2(8) . .
C10 C7 C11 121.1(9) . .
C10 C8 C9 120.2(10) . .
C10 C8 H8 119.9 . .
C9 C8 H8 119.9 . .
O1 C9 C5 122.8(10) . .
O1 C9 C8 116.9(10) . .
C5 C9 C8 120.2(9) . .
C8 C10 C7 121.3(10) . .
C8 C10 H10 119.3 . .
C7 C10 H10 119.3 . .
C12 C11 C31 115.7(8) . .
C12 C11 C7 121.8(8) . .
C31 C11 C7 122.4(8) . .
C11 C12 C13 120.2(8) . .
C11 C12 H12 119.9 . .
C13 C12 H12 119.9 . .
N2 C13 C12 122.7(8) . .
N2 C13 C20 116.2(8) . .
C12 C13 C20 121.0(8) . .
N2 C14 C31 122.9(8) . .
N2 C14 C16 116.4(8) . .
C31 C14 C16 120.7(8) . .
C16 C15 C19 119.6(9) . .
C16 C15 H15 120.2 . .
C19 C15 H15 120.2 . .
C17 C16 C15 116.7(9) . .
C17 C16 C14 123.1(8) . .
C15 C16 C14 120.2(8) . .
C18 C17 C16 120.0(10) . .
C18 C17 H17 120.0 . .
C16 C17 H17 120.0 . .
N3 C18 C17 123.6(10) . .
N3 C18 H18 118.2 . .
C17 C18 H18 118.2 . .
N3 C19 C15 124.0(9) . .
N3 C19 H19 118.0 . .
C15 C19 H19 118.0 . .
C21 C20 C23 117.6(8) . .
C21 C20 C13 120.7(8) . .
C23 C20 C13 121.8(8) . .
C24 C21 C20 119.2(9) . .
C24 C21 H21 120.4 . .
C20 C21 H21 120.4 . .
N1 C22 C23 124.3(9) . .
N1 C22 H22 117.8 . .
C23 C22 H22 117.8 . .
C22 C23 C20 118.7(9) . .
C22 C23 H23 120.6 . .
C20 C23 H23 120.6 . .
N1 C24 C21 123.5(9) . .
N1 C24 H24 118.3 . .
C21 C24 H24 118.3 . .
C14 C31 C11 120.6(8) . .
C14 C31 H31 119.7 . .
C11 C31 H31 119.7 . .

loop_
_geom_bond_atom_site_label_1
_geom_bond_atom_site_label_2
_geom_bond_distance
_geom_bond_site_symmetry_2
C34 C35 1.3900 .
C34 C39 1.3900 .
C34 Br1 1.578(17) .
C35 C36 1.3900 .
C35 H35 0.9300 .
C36 C37 1.3900 .
C36 H36 0.9300 .
C37 C38 1.3900 .
C38 C39 1.3900 .
C38 H38 0.9300 .
C39 H39 0.9300 .
Cu1 N1 2.034(7) .
Cu1 N3 2.044(8) 8_455
Cu1 Cu1 2.616(2) 5_565
Cu1 I1 2.6432(13) .
Cu1 I1 2.6612(14) 5_565
I1 Cu1 2.6613(14) 5_565
Br1 C34 1.578(17) 2_656
Br1 C35 2.37(4) 2_656
O1 C9 1.365(12) .
O1 C4 1.420(17) .
N1 C22 1.318(13) .
N1 C24 1.337(12) .
N2 C14 1.319(11) .
N2 C13 1.345(11) .
N3 C19 1.298(12) .
N3 C18 1.355(13) .
N3 Cu1 2.044(8) 8_556
C4 H4A 0.9600 .
C4 H4B 0.9600 .
C4 H4C 0.9600 .
C5 C9 1.374(15) .
C5 C6 1.413(14) .
C5 H5 0.9300 .
C6 C7 1.372(13) .
C6 H6 0.9300 .
C7 C10 1.416(13) .
C7 C11 1.462(13) .
C8 C10 1.379(15) .
C8 C9 1.393(16) .
C8 H8 0.9300 .
C10 H10 0.9300 .
C11 C12 1.386(12) .
C11 C31 1.406(12) .
C12 C13 1.404(13) .
C12 H12 0.9300 .
C13 C20 1.501(12) .
C14 C31 1.394(13) .
C14 C16 1.496(12) .
C15 C16 1.379(13) .
C15 C19 1.385(14) .
C15 H15 0.9300 .
C16 C17 1.368(13) .
C17 C18 1.361(15) .
C17 H17 0.9300 .
C18 H18 0.9300 .
C19 H19 0.9300 .
C20 C21 1.381(13) .
C20 C23 1.386(13) .
C21 C24 1.375(13) .
C21 H21 0.9300 .
C22 C23 1.375(13) .
C22 H22 0.9300 .
C23 H23 0.9300 .
C24 H24 0.9300 .
C31 H31 0.9300 .

loop_
_geom_torsion_atom_site_label_1
_geom_torsion_atom_site_label_2
_geom_torsion_atom_site_label_3
_geom_torsion_atom_site_label_4
_geom_torsion
_geom_torsion_site_symmetry_1
_geom_torsion_site_symmetry_4
C39 C34 C35 C36 0.0 . .
Br1 C34 C35 C36 135.2(12) . .
C34 C35 C36 C37 0.0 . .
C35 C36 C37 C38 0.0 . .
C36 C37 C38 C39 0.0 . .
C37 C38 C39 C34 0.0 . .
C35 C34 C39 C38 0.0 . .
Br1 C34 C39 C38 -130.3(14) . .
N1 Cu1 I1 Cu1 122.8(2) . 5_565
N3 Cu1 I1 Cu1 -113.7(2) 8_455 5_565
I1 Cu1 I1 Cu1 0.0 5_565 5_565
C35 C34 Br1 C34 -170.4(7) . 2_656
C39 C34 Br1 C34 -33.7(9) . 2_656
C35 C34 Br1 C35 24(3) . 2_656
C39 C34 Br1 C35 160(3) . 2_656
N3 Cu1 N1 C22 -92.4(8) 8_455 .
Cu1 Cu1 N1 C22 91.3(8) 5_565 .
I1 Cu1 N1 C22 24.6(8) . .
I1 Cu1 N1 C22 155.9(7) 5_565 .
N3 Cu1 N1 C24 89.5(9) 8_455 .
Cu1 Cu1 N1 C24 -86.8(8) 5_565 .
I1 Cu1 N1 C24 -153.5(8) . .
I1 Cu1 N1 C24 -22.2(9) 5_565 .
C9 C5 C6 C7 0.0(15) . .
C5 C6 C7 C10 -1.6(15) . .
C5 C6 C7 C11 176.7(9) . .
C4 O1 C9 C5 -2.8(15) . .
C4 O1 C9 C8 175.3(11) . .
C6 C5 C9 O1 -179.2(9) . .
C6 C5 C9 C8 2.8(15) . .
C10 C8 C9 O1 177.9(11) . .
C10 C8 C9 C5 -4.0(17) . .
C9 C8 C10 C7 2.4(19) . .
C6 C7 C10 C8 0.4(17) . .
C11 C7 C10 C8 -177.9(11) . .
C6 C7 C11 C12 20.3(14) . .
C10 C7 C11 C12 -161.5(10) . .
C6 C7 C11 C31 -156.9(10) . .
C10 C7 C11 C31 21.3(15) . .
C31 C11 C12 C13 -0.5(13) . .
C7 C11 C12 C13 -177.8(8) . .
C14 N2 C13 C12 -0.6(13) . .
C14 N2 C13 C20 179.3(8) . .
C11 C12 C13 N2 0.3(14) . .
C11 C12 C13 C20 -179.5(8) . .
C13 N2 C14 C31 1.1(13) . .
C13 N2 C14 C16 -178.4(8) . .
C19 C15 C16 C17 -0.3(17) . .
C19 C15 C16 C14 177.4(10) . .
N2 C14 C16 C17 -174.7(10) . .
C31 C14 C16 C17 5.9(15) . .
N2 C14 C16 C15 7.8(13) . .
C31 C14 C16 C15 -171.7(9) . .
C15 C16 C17 C18 0.5(19) . .
C14 C16 C17 C18 -177.1(12) . .
C19 N3 C18 C17 -6(2) . .
Cu1 N3 C18 C17 165.7(12) 8_556 .
C16 C17 C18 N3 3(2) . .
C18 N3 C19 C15 6.6(17) . .
Cu1 N3 C19 C15 -165.4(9) 8_556 .
C16 C15 C19 N3 -3.6(18) . .
N2 C13 C20 C21 -12.2(13) . .
C12 C13 C20 C21 167.7(9) . .
N2 C13 C20 C23 168.7(9) . .
C12 C13 C20 C23 -11.4(14) . .
C23 C20 C21 C24 1.5(15) . .
C13 C20 C21 C24 -177.6(9) . .
C24 N1 C22 C23 -1.1(16) . .
Cu1 N1 C22 C23 -179.3(9) . .
N1 C22 C23 C20 1.9(17) . .
C21 C20 C23 C22 -2.0(15) . .
C13 C20 C23 C22 177.1(9) . .
C22 N1 C24 C21 0.5(16) . .
Cu1 N1 C24 C21 178.6(8) . .
C20 C21 C24 N1 -0.8(17) . .
N2 C14 C31 C11 -1.3(14) . .
C16 C14 C31 C11 178.1(8) . .
C12 C11 C31 C14 0.9(13) . .
C7 C11 C31 C14 178.3(9) . .
